data_1100604
loop_
_publ_author_name
'Harms, Klaus'
'Merle, Jan'
'Maichle-M\"ossmer, C\"acili\"a'
'Massa, Werner'
'Krieger, Matthias'

_publ_section_title
;
 Heterocubane Phosphoraniminato Complexes of Cadmium
;
_journal_coden_ASTM INOCAJ
_journal_issue 5
_journal_name_full 'Inorganic Chemistry'
_journal_page_first 1099
_journal_page_last 1104
_journal_paper_doi 10.1021/ic9710364
_journal_volume 37
_journal_year 1998
_chemical_formula_sum 'C23 H57 Cd4 I4 N4 O P3 Si'
_chemical_formula_weight 1483.93
_space_group_IT_number 14
_symmetry_cell_setting monoclinic
_symmetry_space_group_name_Hall '-P 2ybc'
_symmetry_space_group_name_H-M 'P 1 21/c 1'
_atom_sites_solution_hydrogens geom
_atom_sites_solution_primary direct
_atom_sites_solution_secondary difmap
_cell_angle_alpha 90
_cell_angle_beta 111.44(2)
_cell_angle_gamma 90
_cell_formula_units_Z 4
_cell_length_a 20.111(9)
_cell_length_b 11.9913(8)
_cell_length_c 20.655(10)
_cell_measurement_reflns_used 25
_cell_measurement_temperature 203(2)
_cell_measurement_theta_max 12.0
_cell_measurement_theta_min 9.3
_cell_volume 4638.5(30)
_diffrn_ambient_temperature 203(2)
_diffrn_radiation_wavelength 0.70930
_exptl_absorpt_coefficient_mu 4.621
_exptl_absorpt_correction_T_max 0.9998
_exptl_absorpt_correction_T_min 0.7667
_exptl_absorpt_correction_type psi-scan
_refine_diff_density_max 1.015
_refine_diff_density_min -1.050
_refine_diff_density_rms 0.130
_refine_ls_extinction_coef ?
_refine_ls_extinction_method none
_refine_ls_goodness_of_fit_all 1.038
_refine_ls_goodness_of_fit_obs 1.066
_refine_ls_hydrogen_treatment calculated
_refine_ls_matrix_type full
_refine_ls_number_parameters 371
_refine_ls_number_reflns 10074
_refine_ls_number_restraints 0
_refine_ls_restrained_S_all 1.038
_refine_ls_restrained_S_obs 1.066
_refine_ls_R_factor_all 0.0617
_refine_ls_R_factor_obs 0.0385
_refine_ls_shift/esd_max 0.313
_refine_ls_shift/esd_mean 0.012
_refine_ls_structure_factor_coef Fsqd
_refine_ls_weighting_details 'w=1/[s^2^(Fo^2^)+( 0.0386P)^2^+12.4494P] where P=(Fo^2^+2Fc^2^)/3'
_refine_ls_weighting_scheme calc
_refine_ls_wR_factor_all 0.0903
_refine_ls_wR_factor_obs 0.0813
_cod_depositor_comments
;
The following automatic conversions were performed:

'_refine_ls_weighting_scheme' value 'calc w=1/[s^2^(Fo^2^)+(
0.0386P)^2^+12.4494P] where P=(Fo^2^+2Fc^2^)/3' was changed to
'calc'. New tag '_refine_ls_weighting_details' was created. The value
of the new tag was set to 'w=1/[s^2^(Fo^2^)+( 0.0386P)^2^+12.4494P]
where P=(Fo^2^+2Fc^2^)/3'.

Automatic conversion script
Id: cif_fix_values 3143 2015-03-26 13:38:13Z robertas 
;
_cod_original_sg_symbol_H-M 'P 21/c'
_cod_original_formula_sum 'C23 H57 Cd4 I4 N4 O1 P3 Si1'
_cod_database_code 1100604

loop_
_symmetry_equiv_pos_site_id
_symmetry_equiv_pos_as_xyz
1 x,y,z
2 -x,1/2+y,1/2-z
3 -x,-y,-z
4 x,-1/2-y,-1/2+z

loop_
_atom_site_aniso_label
_atom_site_aniso_U_11
_atom_site_aniso_U_22
_atom_site_aniso_U_33
_atom_site_aniso_U_23
_atom_site_aniso_U_13
_atom_site_aniso_U_12
Cd1 0.0342(2) 0.0326(2) 0.0340(2) 0.0044(2) 0.0162(2) 0.0028(2)
Cd2 0.0316(2) 0.0303(2) 0.0285(2) -0.0024(2) 0.0102(2) 0.0005(2)
Cd3 0.0294(2) 0.0297(2) 0.0370(2) -0.0048(2) 0.0113(2) -0.0008(2)
Cd4 0.0381(2) 0.0390(3) 0.0372(2) 0.0062(2) 0.0113(2) 0.0129(2)
I1 0.0495(3) 0.0624(3) 0.0630(3) 0.0071(2) 0.0361(2) -0.0021(2)
I2 0.0670(3) 0.0651(3) 0.0308(2) -0.0084(2) 0.0125(2) 0.0004(2)
I3 0.0437(2) 0.0364(2) 0.0791(4) -0.0154(2) 0.0127(2) -0.0070(2)
I4 0.0601(3) 0.0724(4) 0.0687(3) 0.0272(3) 0.0190(3) 0.0353(3)
Si1 0.0483(10) 0.0619(13) 0.0283(8) -0.0046(9) 0.0091(8) 0.0071(9)
P2 0.0280(7) 0.0284(8) 0.0336(8) 0.0043(6) 0.0106(6) 0.0039(6)
P3 0.0281(7) 0.0457(9) 0.0367(8) -0.0032(7) 0.0128(6) 0.0052(6)
P4 0.0783(14) 0.0245(9) 0.0812(15) 0.0010(9) 0.0412(12) -0.0059(9)
O1 0.038(2) 0.042(2) 0.032(2) -0.001(2) 0.008(2) 0.005(2)
N2 0.027(2) 0.023(2) 0.028(2) 0.001(2) 0.010(2) 0.001(2)
N3 0.028(2) 0.038(3) 0.033(3) -0.004(2) 0.013(2) 0.003(2)
N4 0.040(3) 0.031(3) 0.039(3) 0.003(2) 0.018(2) 0.003(2)
C111 0.089(6) 0.106(8) 0.041(4) 0.020(5) 0.022(4) 0.023(6)
C121 0.137(9) 0.073(6) 0.052(5) -0.010(5) 0.037(6) 0.019(6)
C131 0.068(6) 0.138(10) 0.058(6) -0.028(6) -0.002(5) -0.004(6)
C211 0.039(3) 0.031(3) 0.049(4) -0.001(3) 0.013(3) 0.007(3)
C212 0.082(6) 0.056(5) 0.057(5) -0.010(4) 0.031(4) 0.015(4)
C221 0.051(4) 0.044(4) 0.039(3) 0.014(3) 0.021(3) 0.015(3)
C222 0.057(4) 0.074(6) 0.068(5) 0.020(4) 0.031(4) 0.008(4)
C231 0.035(3) 0.039(4) 0.050(4) 0.000(3) 0.008(3) -0.002(3)
C232 0.034(3) 0.066(5) 0.064(5) 0.010(4) 0.007(3) 0.005(3)
C311 0.044(4) 0.056(4) 0.047(4) 0.009(3) 0.025(3) 0.005(3)
C312 0.050(4) 0.073(5) 0.069(5) 0.011(4) 0.033(4) 0.003(4)
C321 0.033(3) 0.065(5) 0.051(4) -0.002(4) 0.012(3) 0.004(3)
C322 0.053(5) 0.089(7) 0.066(5) -0.019(5) 0.004(4) -0.005(4)
C331 0.047(4) 0.065(5) 0.053(4) -0.022(4) 0.020(3) 0.007(3)
C332 0.082(6) 0.050(5) 0.106(7) -0.028(5) 0.056(5) -0.008(4)
C411 0.094(7) 0.041(5) 0.139(10) -0.017(6) 0.049(7) -0.001(5)
C412 0.100(8) 0.106(9) 0.123(10) -0.025(8) 0.050(8) 0.000(7)
C421 0.235(19) 0.090(10) 0.154(14) 0.030(10) 0.088(14) -0.030(11)
C422 0.089(8) 0.232(19) 0.088(9) 0.042(11) -0.007(7) 0.019(10)
C431 0.074(9) 0.081(10) 0.413(34) -0.109(15) 0.092(15) -0.054(8)
C43B 0.078(9) 0.056(7) 0.104(11) 0.018(7) -0.024(8) -0.010(6)
C43A 0.087(42) 0.166(69) 0.005(16) -0.046(26) 0.049(22) -0.088(45)
N1 0.085(6) 0.068(5) 0.093(6) 0.009(4) 0.044(5) -0.005(4)
C2 0.103(7) 0.049(5) 0.056(5) 0.004(4) 0.043(5) 0.009(5)
C3 0.120(10) 0.157(12) 0.070(7) 0.011(7) 0.035(7) 0.065(9)

loop_
_atom_site_label
_atom_site_type_symbol
_atom_site_fract_x
_atom_site_fract_y
_atom_site_fract_z
_atom_site_U_iso_or_equiv
_atom_site_thermal_displace_type
_atom_site_occupancy
_atom_site_calc_flag
_atom_site_refinement_flags
_atom_site_disorder_group
Cd1 Cd 0.66268(2) 0.23565(4) 0.01246(2) 0.03254(10) Uani 1 d . .
Cd2 Cd 0.70945(2) 0.21531(3) -0.12009(2) 0.03037(10) Uani 1 d . .
Cd3 Cd 0.78747(2) 0.39910(4) -0.00368(2) 0.03227(10) Uani 1 d . .
Cd4 Cd 0.81910(2) 0.12953(4) 0.02872(2) 0.03875(11) Uani 1 d . .
I1 I 0.56436(2) 0.22447(4) 0.07081(3) 0.05395(13) Uani 1 d . .
I2 I 0.66195(3) 0.19215(5) -0.25803(2) 0.05580(13) Uani 1 d . .
I3 I 0.83765(2) 0.60592(4) 0.02983(3) 0.05583(14) Uani 1 d . .
I4 I 0.91658(3) -0.01228(5) 0.10891(3) 0.0683(2) Uani 1 d . .
Si1 Si 0.80826(10) 0.2981(2) 0.16291(9) 0.0475(5) Uani 1 d . .
P2 P 0.61324(7) 0.44425(12) -0.10662(8) 0.0302(3) Uani 1 d . .
P3 P 0.88876(8) 0.25896(15) -0.07783(8) 0.0365(4) Uani 1 d . .
P4 P 0.66761(12) -0.02367(15) -0.04985(12) 0.0579(5) Uani 1 d . .
O1 O 0.7799(2) 0.2752(4) 0.0795(2) 0.0385(9) Uani 1 d . .
N2 N 0.6728(2) 0.3555(4) -0.0659(2) 0.0264(9) Uani 1 d . .
N3 N 0.8245(2) 0.2534(4) -0.0503(2) 0.0323(11) Uani 1 d . .
N4 N 0.7041(3) 0.0962(4) -0.0360(3) 0.0356(11) Uani 1 d . .
C111 C 0.7846(5) 0.1772(9) 0.2072(4) 0.079(3) Uani 1 d . .
H11A H 0.8000(5) 0.1921(9) 0.2566(4) 0.119 Uiso 1 calc R .
H11B H 0.8083(5) 0.1107(9) 0.1997(4) 0.119 Uiso 1 calc R .
H11C H 0.7333(5) 0.1659(9) 0.1882(4) 0.119 Uiso 1 calc R .
C121 C 0.7638(6) 0.4231(8) 0.1819(5) 0.087(3) Uani 1 d . .
H12A H 0.7807(6) 0.4351(8) 0.2318(5) 0.130 Uiso 1 calc R .
H12B H 0.7125(6) 0.4116(8) 0.1642(5) 0.130 Uiso 1 calc R .
H12C H 0.7750(6) 0.4879(8) 0.1597(5) 0.130 Uiso 1 calc R .
C131 C 0.9068(5) 0.3167(10) 0.1985(5) 0.095(3) Uani 1 d . .
H13A H 0.9241(5) 0.3151(10) 0.2489(5) 0.142 Uiso 1 calc R .
H13B H 0.9189(5) 0.3877(10) 0.1832(5) 0.142 Uiso 1 calc R .
H13C H 0.9289(5) 0.2568(10) 0.1819(5) 0.142 Uiso 1 calc R .
C211 C 0.6154(3) 0.5698(5) -0.0577(3) 0.0407(14) Uani 1 d . .
H21A H 0.6605(3) 0.6088(5) -0.0502(3) 0.049 Uiso 1 calc R .
H21B H 0.5765(3) 0.6186(5) -0.0857(3) 0.049 Uiso 1 calc R .
C212 C 0.6087(5) 0.5517(7) 0.0114(4) 0.064(2) Uani 1 d . .
H21C H 0.6103(5) 0.6231(7) 0.0341(4) 0.096 Uiso 1 calc R .
H21D H 0.6477(5) 0.5053(7) 0.0402(4) 0.096 Uiso 1 calc R .
H21E H 0.5636(5) 0.5151(7) 0.0046(4) 0.096 Uiso 1 calc R .
C221 C 0.6203(3) 0.4901(6) -0.1867(3) 0.044(2) Uani 1 d . .
H22A H 0.6066(3) 0.4284(6) -0.2202(3) 0.052 Uiso 1 calc R .
H22B H 0.5864(3) 0.5511(6) -0.2058(3) 0.052 Uiso 1 calc R .
C222 C 0.6948(4) 0.5297(7) -0.1787(4) 0.064(2) Uani 1 d . .
H22C H 0.6949(4) 0.5531(7) -0.2236(4) 0.096 Uiso 1 calc R .
H22D H 0.7285(4) 0.4692(7) -0.1609(4) 0.096 Uiso 1 calc R .
H22E H 0.7084(4) 0.5920(7) -0.1466(4) 0.096 Uiso 1 calc R .
C231 C 0.5242(3) 0.3864(5) -0.1302(4) 0.0433(15) Uani 1 d . .
H23A H 0.5204(3) 0.3217(5) -0.1603(4) 0.052 Uiso 1 calc R .
H23B H 0.5184(3) 0.3595(5) -0.0878(4) 0.052 Uiso 1 calc R .
C232 C 0.4626(3) 0.4658(7) -0.1673(4) 0.058(2) Uani 1 d . .
H23C H 0.4175(3) 0.4270(7) -0.1776(4) 0.087 Uiso 1 calc R .
H23D H 0.4665(3) 0.4914(7) -0.2103(4) 0.087 Uiso 1 calc R .
H23E H 0.4646(3) 0.5293(7) -0.1375(4) 0.087 Uiso 1 calc R .
C311 C 0.8864(4) 0.3865(6) -0.1259(4) 0.047(2) Uani 1 d . .
H31A H 0.8407(4) 0.3891(6) -0.1651(4) 0.056 Uiso 1 calc R .
H31B H 0.8874(4) 0.4497(6) -0.0955(4) 0.056 Uiso 1 calc R .
C312 C 0.9455(4) 0.4033(7) -0.1539(4) 0.061(2) Uani 1 d . .
H31C H 0.9386(4) 0.4738(7) -0.1785(4) 0.091 Uiso 1 calc R .
H31D H 0.9444(4) 0.3430(7) -0.1856(4) 0.091 Uiso 1 calc R .
H31E H 0.9913(4) 0.4038(7) -0.1157(4) 0.091 Uiso 1 calc R .
C321 C 0.9765(3) 0.2470(7) -0.0099(4) 0.050(2) Uani 1 d . .
H32A H 0.9806(3) 0.1734(7) 0.0118(4) 0.061 Uiso 1 calc R .
H32B H 1.0127(3) 0.2515(7) -0.0312(4) 0.061 Uiso 1 calc R .
C322 C 0.9921(4) 0.3335(8) 0.0450(4) 0.074(3) Uani 1 d . .
H32C H 1.0397(4) 0.3219(8) 0.0793(4) 0.111 Uiso 1 calc R .
H32D H 0.9573(4) 0.3286(8) 0.0673(4) 0.111 Uiso 1 calc R .
H32E H 0.9895(4) 0.4068(8) 0.0243(4) 0.111 Uiso 1 calc R .
C331 C 0.8859(4) 0.1466(6) -0.1386(4) 0.054(2) Uani 1 d . .
H33A H 0.8432(4) 0.1560(6) -0.1807(4) 0.065 Uiso 1 calc R .
H33B H 0.9277(4) 0.1531(6) -0.1521(4) 0.065 Uiso 1 calc R .
C332 C 0.8848(5) 0.0317(7) -0.1099(5) 0.073(3) Uani 1 d . .
H33C H 0.8833(5) -0.0235(7) -0.1447(5) 0.110 Uiso 1 calc R .
H33D H 0.8429(5) 0.0237(7) -0.0975(5) 0.110 Uiso 1 calc R .
H33E H 0.9275(5) 0.0209(7) -0.0689(5) 0.110 Uiso 1 calc R .
C411 C 0.7154(6) -0.1282(7) -0.0747(6) 0.089(3) Uani 1 d . .
H41A H 0.7659(6) -0.1227(7) -0.0446(6) 0.107 Uiso 1 calc R .
H41B H 0.6980(6) -0.2012(7) -0.0664(6) 0.107 Uiso 1 calc R .
C412 C 0.7100(6) -0.1232(10) -0.1480(7) 0.107(4) Uani 1 d . .
H41C H 0.7377(6) -0.1833(10) -0.1570(7) 0.160 Uiso 1 calc R .
H41D H 0.7283(6) -0.0522(10) -0.1566(7) 0.160 Uiso 1 calc R .
H41E H 0.6603(6) -0.1309(10) -0.1784(7) 0.160 Uiso 1 calc R .
C421 C 0.6463(10) -0.0825(12) 0.0214(8) 0.155(6) Uani 1 d . .
H42A H 0.6158(10) -0.0298(12) 0.0339(8) 0.186 Uiso 1 calc R .
H42B H 0.6188(10) -0.1511(12) 0.0051(8) 0.186 Uiso 1 calc R .
C422 C 0.7033(7) -0.1059(15) 0.0786(7) 0.147(6) Uani 1 d . .
H42C H 0.6875(7) -0.1368(15) 0.1139(7) 0.221 Uiso 1 calc R .
H42D H 0.7303(7) -0.0381(15) 0.0961(7) 0.221 Uiso 1 calc R .
H42E H 0.7334(7) -0.1596(15) 0.0672(7) 0.221 Uiso 1 calc R .
C431 C 0.5778(8) -0.0217(14) -0.1103(13) 0.188(12) Uani 1 d . .
H43A H 0.5818(8) -0.0237(14) -0.1562(13) 0.226 Uiso 1 calc R 1
H43B H 0.5579(8) -0.0942(14) -0.1048(13) 0.226 Uiso 1 calc R 1
C43B C 0.5236(7) 0.0541(10) -0.1172(8) 0.096(7) Uani 0.82(3) d P 1
H43C H 0.4808(7) 0.0318(10) -0.1555(8) 0.143 Uiso 0.82(3) calc PR 1
H43D H 0.5383(7) 0.1277(10) -0.1263(8) 0.143 Uiso 0.82(3) calc PR 1
H43E H 0.5138(7) 0.0559(10) -0.0746(8) 0.143 Uiso 0.82(3) calc PR 1
C43A C 0.5693(34) -0.0091(70) -0.1296(20) 0.077(30) Uani 0.18(3) d P 2
H43F H 0.5414(34) 0.0478(70) -0.1178(20) 0.116 Uiso 0.18(3) calc PR 2
H43G H 0.5443(34) -0.0799(70) -0.1362(20) 0.116 Uiso 0.18(3) calc PR 2
H43H H 0.5761(34) 0.0116(70) -0.1721(20) 0.116 Uiso 0.18(3) calc PR 2
N1 N 0.4847(5) 0.2617(7) 0.2209(5) 0.078(2) Uani 1 d . .
C2 C 0.5435(6) 0.2520(7) 0.2453(5) 0.066(2) Uani 1 d . .
C3 C 0.6214(6) 0.2430(11) 0.2769(5) 0.116(5) Uani 1 d . .
H3A H 0.6366(6) 0.1733(11) 0.2629(5) 0.173 Uiso 1 calc R .
H3B H 0.6361(6) 0.2449(11) 0.3272(5) 0.173 Uiso 1 calc R .
H3C H 0.6432(6) 0.3048(11) 0.2617(5) 0.173 Uiso 1 calc R .

loop_
_atom_type_symbol
_atom_type_radius_bond
C 0.68
H 0.23
Cd 1.40
I 1.40
N 0.68
O 0.68
P 1.05
Si 1.20

loop_
_geom_angle_atom_site_label_1
_geom_angle_atom_site_label_2
_geom_angle_atom_site_label_3
_geom_angle
_geom_angle_site_symmetry_1
_geom_angle_site_symmetry_3
_geom_angle_publ_flag
N2 Cd1 N4 90.5(2) . . ?
N2 Cd1 O1 87.7(2) . . ?
N4 Cd1 O1 87.5(2) . . ?
N2 Cd1 I1 129.75(11) . . ?
N4 Cd1 I1 128.15(13) . . ?
O1 Cd1 I1 120.15(11) . . ?
N2 Cd1 Cd2 45.34(11) . . ?
N4 Cd1 Cd2 45.25(12) . . ?
O1 Cd1 Cd2 88.54(11) . . ?
I1 Cd1 Cd2 151.30(2) . . ?
N2 Cd1 Cd3 42.96(11) . . ?
N4 Cd1 Cd3 88.67(13) . . ?
O1 Cd1 Cd3 44.76(11) . . ?
I1 Cd1 Cd3 142.45(2) . . ?
Cd2 Cd1 Cd3 59.18(2) . . ?
N2 Cd1 Cd4 89.24(11) . . ?
N4 Cd1 Cd4 42.73(13) . . ?
O1 Cd1 Cd4 44.73(11) . . ?
I1 Cd1 Cd4 140.51(3) . . ?
Cd2 Cd1 Cd4 59.46(2) . . ?
Cd3 Cd1 Cd4 60.42(3) . . ?
N3 Cd2 N4 87.8(2) . . ?
N3 Cd2 N2 88.7(2) . . ?
N4 Cd2 N2 88.5(2) . . ?
N3 Cd2 I2 125.48(12) . . ?
N4 Cd2 I2 130.59(13) . . ?
N2 Cd2 I2 123.05(11) . . ?
N3 Cd2 Cd1 89.49(12) . . ?
N4 Cd2 Cd1 44.66(12) . . ?
N2 Cd2 Cd1 43.92(11) . . ?
I2 Cd2 Cd1 144.69(3) . . ?
N3 Cd2 Cd3 44.41(12) . . ?
N4 Cd2 Cd3 90.26(13) . . ?
N2 Cd2 Cd3 44.48(11) . . ?
I2 Cd2 Cd3 139.12(2) . . ?
Cd1 Cd2 Cd3 61.65(3) . . ?
N3 Cd2 Cd4 43.90(12) . . ?
N4 Cd2 Cd4 43.98(13) . . ?
N2 Cd2 Cd4 89.94(11) . . ?
I2 Cd2 Cd4 146.86(3) . . ?
Cd1 Cd2 Cd4 61.54(3) . . ?
Cd3 Cd2 Cd4 61.95(2) . . ?
N3 Cd3 N2 90.4(2) . . ?
N3 Cd3 O1 86.6(2) . . ?
N2 Cd3 O1 86.80(15) . . ?
N3 Cd3 I3 132.77(12) . . ?
N2 Cd3 I3 124.97(11) . . ?
O1 Cd3 I3 121.57(10) . . ?
N3 Cd3 Cd2 45.19(12) . . ?
N2 Cd3 Cd2 45.34(11) . . ?
O1 Cd3 Cd2 88.26(11) . . ?
I3 Cd3 Cd2 149.81(2) . . ?
N3 Cd3 Cd1 88.03(12) . . ?
N2 Cd3 Cd1 42.43(11) . . ?
O1 Cd3 Cd1 44.38(10) . . ?
I3 Cd3 Cd1 139.02(2) . . ?
Cd2 Cd3 Cd1 59.17(2) . . ?
N3 Cd3 Cd4 42.26(13) . . ?
N2 Cd3 Cd4 88.35(11) . . ?
O1 Cd3 Cd4 44.39(10) . . ?
I3 Cd3 Cd4 145.72(2) . . ?
Cd2 Cd3 Cd4 59.25(2) . . ?
Cd1 Cd3 Cd4 59.82(2) . . ?
N3 Cd4 N4 89.8(2) . . ?
N3 Cd4 O1 86.9(2) . . ?
N4 Cd4 O1 87.5(2) . . ?
N3 Cd4 I4 131.01(12) . . ?
N4 Cd4 I4 128.37(13) . . ?
O1 Cd4 I4 119.61(10) . . ?
N3 Cd4 Cd2 44.92(12) . . ?
N4 Cd4 Cd2 44.97(13) . . ?
O1 Cd4 Cd2 87.89(10) . . ?
I4 Cd4 Cd2 152.46(2) . . ?
N3 Cd4 Cd1 88.14(11) . . ?
N4 Cd4 Cd1 43.13(13) . . ?
O1 Cd4 Cd1 44.34(10) . . ?
I4 Cd4 Cd1 140.16(3) . . ?
Cd2 Cd4 Cd1 59.01(3) . . ?
N3 Cd4 Cd3 42.48(12) . . ?
N4 Cd4 Cd3 88.40(13) . . ?
O1 Cd4 Cd3 44.37(11) . . ?
I4 Cd4 Cd3 142.31(2) . . ?
Cd2 Cd4 Cd3 58.805(13) . . ?
Cd1 Cd4 Cd3 59.755(14) . . ?
O1 Si1 C131 110.4(4) . . ?
O1 Si1 C121 110.4(3) . . ?
C131 Si1 C121 110.3(5) . . ?
O1 Si1 C111 109.6(3) . . ?
C131 Si1 C111 108.9(5) . . ?
C121 Si1 C111 107.1(4) . . ?
N2 P2 C221 113.2(3) . . ?
N2 P2 C211 113.7(3) . . ?
C221 P2 C211 105.4(3) . . ?
N2 P2 C231 111.4(3) . . ?
C221 P2 C231 105.8(3) . . ?
C211 P2 C231 106.8(3) . . ?
N3 P3 C321 114.0(3) . . ?
N3 P3 C311 111.6(3) . . ?
C321 P3 C311 108.3(3) . . ?
N3 P3 C331 112.9(3) . . ?
C321 P3 C331 104.5(3) . . ?
C311 P3 C331 104.9(4) . . ?
N4 P4 C411 115.4(4) . . ?
N4 P4 C431 113.3(6) . . ?
C411 P4 C431 109.1(7) . . ?
N4 P4 C421 115.7(6) . . ?
C411 P4 C421 105.9(7) . . ?
C431 P4 C421 95.5(9) . . ?
N4 P4 C43A 108.1(22) . . ?
C411 P4 C43A 107.0(19) . . ?
C431 P4 C43A 8.4(15) . . ?
C421 P4 C43A 103.8(11) . . ?
Si1 O1 Cd1 123.8(2) . . ?
Si1 O1 Cd3 125.8(2) . . ?
Cd1 O1 Cd3 90.87(14) . . ?
Si1 O1 Cd4 124.0(2) . . ?
Cd1 O1 Cd4 90.93(15) . . ?
Cd3 O1 Cd4 91.24(15) . . ?
P2 N2 Cd1 124.3(2) . . ?
P2 N2 Cd3 124.2(2) . . ?
Cd1 N2 Cd3 94.6(2) . . ?
P2 N2 Cd2 123.2(2) . . ?
Cd1 N2 Cd2 90.7(2) . . ?
Cd3 N2 Cd2 90.2(2) . . ?
P3 N3 Cd4 123.3(3) . . ?
P3 N3 Cd3 124.1(3) . . ?
Cd4 N3 Cd3 95.3(2) . . ?
P3 N3 Cd2 123.4(3) . . ?
Cd4 N3 Cd2 91.2(2) . . ?
Cd3 N3 Cd2 90.4(2) . . ?
P4 N4 Cd4 125.1(3) . . ?
P4 N4 Cd1 121.8(3) . . ?
Cd4 N4 Cd1 94.1(2) . . ?
P4 N4 Cd2 125.1(3) . . ?
Cd4 N4 Cd2 91.1(2) . . ?
Cd1 N4 Cd2 90.1(2) . . ?
C212 C211 P2 114.9(5) . . ?
C222 C221 P2 113.6(5) . . ?
C232 C231 P2 115.9(5) . . ?
C312 C311 P3 117.0(5) . . ?
C322 C321 P3 114.1(5) . . ?
C332 C331 P3 113.8(6) . . ?
C412 C411 P4 115.1(8) . . ?
C422 C421 P4 114.7(14) . . ?
C43B C431 P4 129.7(12) . . ?
N1 C2 C3 178.1(11) . . ?

loop_
_geom_bond_atom_site_label_1
_geom_bond_atom_site_label_2
_geom_bond_distance
_geom_bond_site_symmetry_2
_geom_bond_publ_flag
Cd1 N2 2.230(4) . ?
Cd1 N4 2.259(5) . ?
Cd1 O1 2.304(4) . ?
Cd1 I1 2.6692(11) . ?
Cd1 Cd2 3.2142(14) . ?
Cd1 Cd3 3.2941(11) . ?
Cd1 Cd4 3.2963(14) . ?
Cd2 N3 2.281(5) . ?
Cd2 N4 2.283(5) . ?
Cd2 N2 2.287(4) . ?
Cd2 I2 2.6688(14) . ?
Cd2 Cd3 3.2144(9) . ?
Cd2 Cd4 3.2293(14) . ?
Cd3 N3 2.249(5) . ?
Cd3 N2 2.252(4) . ?
Cd3 O1 2.320(4) . ?
Cd3 I3 2.6702(6) . ?
Cd3 Cd4 3.3163(7) . ?
Cd4 N3 2.240(5) . ?
Cd4 N4 2.243(5) . ?
Cd4 O1 2.320(4) . ?
Cd4 I4 2.6676(9) . ?
Si1 O1 1.628(4) . ?
Si1 C131 1.858(9) . ?
Si1 C121 1.860(9) . ?
Si1 C111 1.866(10) . ?
P2 N2 1.595(4) . ?
P2 C221 1.798(6) . ?
P2 C211 1.804(6) . ?
P2 C231 1.811(6) . ?
P3 N3 1.592(5) . ?
P3 C321 1.815(6) . ?
P3 C311 1.815(7) . ?
P3 C331 1.828(7) . ?
P4 N4 1.591(5) . ?
P4 C411 1.767(9) . ?
P4 C431 1.78(2) . ?
P4 C421 1.818(14) . ?
P4 C43A 2.07(7) . ?
C211 C212 1.500(10) . ?
C221 C222 1.521(9) . ?
C231 C232 1.530(9) . ?
C311 C312 1.513(9) . ?
C321 C322 1.483(11) . ?
C331 C332 1.504(11) . ?
C411 C412 1.48(2) . ?
C421 C422 1.34(2) . ?
C431 C43B 1.39(2) . ?
N1 C2 1.110(11) . ?
C2 C3 1.465(15) . ?
